data_4510647
loop_
_publ_author_name
'P\'erez-Y\'a\~nez, Sonia'
'Beobide, Garikoitz'
'Castillo, Oscar'
'Cepeda, Javier'
'Luque, Antonio'
'Rom\'an, Pascual'

_publ_contact_author
;
 Oscar Castillo. Departamento de Quimica Inorganica. 
 Facultad de Ciencia y Tecnologia
 Universidad del Pais Vasco,  Apdo. 644,
 E-48080 Bilbao, Spain
;
_publ_section_title
;
 Structural Diversity in a Copper(II)/Isophthalato/9-Methyladenine System.
 From One- to Three-Dimensional Metal-Biomolecule Frameworks
;
_journal_issue 7
_journal_name_full 'Crystal Growth &amp; Design'
_journal_page_first 3057
_journal_paper_doi 10.1021/cg400458a
_journal_volume 13
_journal_year 2013
_chemical_compound_source 'synthesis as described'
_chemical_formula_moiety 'C22 H19 Cu2 N5 O10, 1.5(H2 O)'
_chemical_formula_structural 'C22 H22 Cu2 N5 O11.5'
_chemical_formula_sum 'C22 H22 Cu2 N5 O11.5'
_chemical_formula_weight 667.53
_chemical_name_systematic
;
Poly[diaqua(mu3-isophthalato-kO:kO':k2O'',O''')(mu3-isophthalato-kO:kO':kO'')
(mu-9-methyladenine-kN1:kN7)dicopper(II)--water (1/1.5)]
;
_space_group_IT_number 2
_symmetry_cell_setting triclinic
_symmetry_Int_Tables_number 2
_symmetry_space_group_name_Hall '-P 1'
_symmetry_space_group_name_H-M 'P -1'
_atom_sites_solution_hydrogens geom
_atom_sites_solution_primary direct
_atom_sites_solution_secondary difmap
_audit_creation_method SHELXL97
_cell_angle_alpha 90.297(4)
_cell_angle_beta 96.642(4)
_cell_angle_gamma 104.656(4)
_cell_formula_units_Z 4
_cell_length_a 9.2360(4)
_cell_length_b 12.4650(7)
_cell_length_c 23.2130(9)
_cell_measurement_reflns_used 19325
_cell_measurement_temperature 100(2)
_cell_measurement_theta_max 67.11
_cell_measurement_theta_min 3.84
_cell_volume 2566.5(2)
_computing_cell_refinement
;
CrysAlisPro, Agilent Technologies,
Version 1.171.35.11 (release 16-05-2011 CrysAlis171 .NET)
(compiled May 16 2011,17:55:39)
;
_computing_data_collection
;
CrysAlisPro, Agilent Technologies,
Version 1.171.35.11 (release 16-05-2011 CrysAlis171 .NET)
(compiled May 16 2011,17:55:39)
;
_computing_data_reduction
;
CrysAlisPro, Agilent Technologies,
Version 1.171.35.11 (release 16-05-2011 CrysAlis171 .NET)
(compiled May 16 2011,17:55:39)
;
_computing_molecular_graphics 'Ortep-3 (Farrugia, 1997)'
_computing_publication_material 'WinGX (Farrugia, 1999)'
_computing_structure_refinement 'SHELXL-97 (Sheldrick, 1997)'
_computing_structure_solution 'Sir92 (Altomare et al., 1993)'
_diffrn_ambient_temperature 100.0
_diffrn_detector_area_resol_mean 10.4023
_diffrn_measured_fraction_theta_full 0.987
_diffrn_measured_fraction_theta_max 0.987
_diffrn_measurement_device_type 'SuperNova, Single source at offset), Atlas'
_diffrn_measurement_method '\w scans'
_diffrn_radiation_monochromator mirror
_diffrn_radiation_source 'SuperNova (Cu) X-ray Source'
_diffrn_radiation_type 'Cu K\a'
_diffrn_radiation_wavelength 1.5418
_diffrn_reflns_av_R_equivalents 0.0828
_diffrn_reflns_av_sigmaI/netI 0.0877
_diffrn_reflns_limit_h_max 10
_diffrn_reflns_limit_h_min -11
_diffrn_reflns_limit_k_max 14
_diffrn_reflns_limit_k_min -14
_diffrn_reflns_limit_l_max 25
_diffrn_reflns_limit_l_min -27
_diffrn_reflns_number 19325
_diffrn_reflns_theta_full 67.11
_diffrn_reflns_theta_max 67.11
_diffrn_reflns_theta_min 3.84
_diffrn_standards_decay_% 0
_diffrn_standards_interval_count 0
_diffrn_standards_interval_time 0
_diffrn_standards_number 0
_exptl_absorpt_coefficient_mu 2.695
_exptl_absorpt_correction_T_max 0.922
_exptl_absorpt_correction_T_min 0.824
_exptl_absorpt_correction_type multi-scan
_exptl_absorpt_process_details
;
CrysAlisPro, Agilent Technologies,
Version 1.171.35.11 (release 16-05-2011 CrysAlis171 .NET)
(compiled May 16 2011,17:55:39)
Empirical absorption correction using spherical harmonics,
implemented in SCALE3 ABSPACK scaling algorithm.
;
_exptl_crystal_colour 'green '
_exptl_crystal_density_diffrn 1.720
_exptl_crystal_density_method 'not measured'
_exptl_crystal_description prismatic
_exptl_crystal_F_000 1344
_exptl_crystal_size_max 0.09
_exptl_crystal_size_mid 0.06
_exptl_crystal_size_min 0.03
_refine_diff_density_max 2.395
_refine_diff_density_min -0.825
_refine_diff_density_rms 0.123
_refine_ls_extinction_method none
_refine_ls_goodness_of_fit_ref 0.951
_refine_ls_hydrogen_treatment constr
_refine_ls_matrix_type full
_refine_ls_number_parameters 715
_refine_ls_number_reflns 9044
_refine_ls_number_restraints 0
_refine_ls_restrained_S_all 0.951
_refine_ls_R_factor_all 0.0939
_refine_ls_R_factor_gt 0.0614
_refine_ls_shift/su_max 0.001
_refine_ls_shift/su_mean 0.000
_refine_ls_structure_factor_coef Fsqd
_refine_ls_weighting_details 'calc w=1/[\s^2^(Fo^2^)+(0.1066P)^2^+0.0000P] where P=(Fo^2^+2Fc^2^)/3'
_refine_ls_weighting_scheme calc
_refine_ls_wR_factor_gt 0.1566
_refine_ls_wR_factor_ref 0.1736
_reflns_number_gt 5942
_reflns_number_total 9044
_reflns_threshold_expression >2sigma(I)
_cod_data_source_file cg400458a_si_002.cif
_cod_data_source_block "'compound5'"
_cod_depositor_comments
;
 Replacing the "&#x0096;" substring with the "--" substring in the
 _chemical_name_systematic data items value.

 Antanas Vaitkus,
 2017-03-29
;
_cod_database_code 4510647
_cell_oxdiff_twin_number 2

loop_
_symmetry_equiv_pos_as_xyz
'x, y, z'
'-x, -y, -z'

loop_
_atom_site_label
_atom_site_type_symbol
_atom_site_fract_x
_atom_site_fract_y
_atom_site_fract_z
_atom_site_U_iso_or_equiv
_atom_site_adp_type
_atom_site_occupancy
_atom_site_symmetry_multiplicity
_atom_site_calc_flag
_atom_site_refinement_flags
Cu1 Cu 0.53793(10) 0.39197(7) 0.13804(4) 0.0253(2) Uani 1 1 d .
Cu2 Cu 0.47270(10) 0.10194(7) 0.50191(3) 0.0244(2) Uani 1 1 d .
Cu3 Cu 0.96288(9) 0.09657(6) -0.00516(3) 0.01802(19) Uani 1 1 d .
Cu4 Cu 1.05673(10) 0.61344(7) 0.64096(4) 0.0285(2) Uani 1 1 d .
N11 N 0.1377(6) 0.3840(4) 0.4429(2) 0.0284(11) Uani 1 1 d .
C12 C 0.1736(7) 0.4739(5) 0.4789(3) 0.0286(13) Uani 1 1 d .
H12 H 0.1177 0.5255 0.4703 0.034 Uiso 1 1 calc R
N13 N 0.2767(6) 0.4998(4) 0.5245(2) 0.0280(11) Uani 1 1 d .
C14 C 0.3531(7) 0.4208(5) 0.5338(2) 0.0252(12) Uani 1 1 d .
C15 C 0.3309(7) 0.3248(5) 0.4997(3) 0.0279(13) Uani 1 1 d .
C16 C 0.2184(8) 0.3070(5) 0.4524(2) 0.0296(13) Uani 1 1 d .
N16 N 0.1859(7) 0.2193(4) 0.4154(2) 0.0444(15) Uani 1 1 d .
H16A H 0.1160 0.2130 0.3868 0.053 Uiso 1 1 calc R
H16B H 0.2350 0.1693 0.4203 0.053 Uiso 1 1 calc R
N17 N 0.4318(6) 0.2644(4) 0.5212(2) 0.0277(11) Uani 1 1 d .
C18 C 0.5104(7) 0.3254(5) 0.5674(3) 0.0299(13) Uani 1 1 d .
H18 H 0.5867 0.3049 0.5910 0.036 Uiso 1 1 calc R
C19 C 0.5246(8) 0.5022(6) 0.6240(3) 0.0447(17) Uani 1 1 d .
H19A H 0.4744 0.5609 0.6194 0.067 Uiso 1 1 calc R
H19B H 0.6310 0.5322 0.6238 0.067 Uiso 1 1 calc R
H19C H 0.5061 0.4674 0.6601 0.067 Uiso 1 1 calc R
N19 N 0.4676(6) 0.4209(4) 0.5766(2) 0.0319(11) Uani 1 1 d .
N21 N 0.6701(5) 0.3823(4) 0.0571(2) 0.0230(10) Uani 1 1 d .
C22 C 0.6835(6) 0.4681(4) 0.0219(2) 0.0231(12) Uani 1 1 d .
H22 H 0.6301 0.5193 0.0299 0.028 Uiso 1 1 calc R
N23 N 0.7623(5) 0.4903(4) -0.0229(2) 0.0227(10) Uani 1 1 d .
C24 C 0.8354(6) 0.4123(4) -0.0313(2) 0.0188(11) Uani 1 1 d .
C25 C 0.8305(6) 0.3182(4) 0.0006(2) 0.0187(10) Uani 1 1 d .
C26 C 0.7419(6) 0.3023(4) 0.0471(2) 0.0209(11) Uani 1 1 d .
N26 N 0.7274(6) 0.2161(4) 0.0806(2) 0.0260(11) Uani 1 1 d .
H26A H 0.6728 0.2106 0.1086 0.031 Uiso 1 1 calc R
H26B H 0.7724 0.1654 0.0745 0.031 Uiso 1 1 calc R
N27 N 0.9196(5) 0.2566(4) -0.02056(19) 0.0197(9) Uani 1 1 d .
C28 C 0.9744(6) 0.3139(4) -0.0651(2) 0.0193(11) Uani 1 1 d .
H28 H 1.0374 0.2913 -0.0885 0.023 Uiso 1 1 calc R
N29 N 0.9288(5) 0.4079(4) -0.07274(19) 0.0196(9) Uani 1 1 d .
C29 C 0.9657(7) 0.4870(5) -0.1187(2) 0.0253(12) Uani 1 1 d .
H29A H 0.9191 0.5468 -0.1144 0.038 Uiso 1 1 calc R
H29B H 0.9291 0.4500 -0.1559 0.038 Uiso 1 1 calc R
H29C H 1.0731 0.5160 -0.1159 0.038 Uiso 1 1 calc R
C31 C 0.5080(6) 0.1278(4) 0.2407(2) 0.0208(11) Uani 1 1 d .
C32 C 0.5428(7) 0.0419(5) 0.2120(2) 0.0266(12) Uani 1 1 d .
H32 H 0.5578 0.0480 0.1731 0.032 Uiso 1 1 calc R
C33 C 0.5554(8) -0.0530(5) 0.2406(2) 0.0316(14) Uani 1 1 d .
H33 H 0.5757 -0.1115 0.2207 0.038 Uiso 1 1 calc R
C34 C 0.5377(7) -0.0601(5) 0.2990(2) 0.0279(13) Uani 1 1 d .
H34 H 0.5453 -0.1240 0.3183 0.033 Uiso 1 1 calc R
C35 C 0.5086(6) 0.0276(5) 0.3289(2) 0.0227(11) Uani 1 1 d .
C36 C 0.4909(6) 0.1208(5) 0.2992(2) 0.0229(11) Uani 1 1 d .
H36 H 0.4675 0.1786 0.3186 0.027 Uiso 1 1 calc R
C37 C 0.4892(6) 0.2300(5) 0.2106(2) 0.0227(11) Uani 1 1 d .
O11 O 0.4498(5) 0.3021(3) 0.23677(17) 0.0309(9) Uani 1 1 d .
O12 O 0.5210(4) 0.2390(3) 0.15793(15) 0.0239(8) Uani 1 1 d .
C38 C 0.5017(7) 0.0237(5) 0.3923(3) 0.0273(12) Uani 1 1 d .
O21 O 0.4819(7) 0.1063(4) 0.41828(18) 0.0437(13) Uani 1 1 d .
O22 O 0.5182(6) -0.0638(4) 0.41628(17) 0.0352(10) Uani 1 1 d .
C41 C 0.9256(7) 0.1387(5) 0.5597(2) 0.0239(12) Uani 1 1 d .
C42 C 0.9584(7) 0.2460(5) 0.5837(3) 0.0293(13) Uani 1 1 d .
H42 H 0.8920 0.2901 0.5748 0.035 Uiso 1 1 calc R
C43 C 1.0913(7) 0.2877(5) 0.6213(3) 0.0317(14) Uani 1 1 d .
C44 C 1.1904(7) 0.2214(5) 0.6333(3) 0.0349(14) Uani 1 1 d .
H44 H 1.2775 0.2474 0.6591 0.042 Uiso 1 1 calc R
C45 C 1.1604(7) 0.1163(5) 0.6071(3) 0.0298(13) Uani 1 1 d .
H45 H 1.2296 0.0737 0.6141 0.036 Uiso 1 1 calc R
C46 C 1.0300(7) 0.0752(5) 0.5710(2) 0.0286(13) Uani 1 1 d .
H46 H 1.0105 0.0047 0.5538 0.034 Uiso 1 1 calc R
C47 C 0.7738(7) 0.0908(5) 0.5268(3) 0.0310(14) Uani 1 1 d .
O31 O 0.6928(5) 0.1557(4) 0.5143(2) 0.0500(13) Uani 1 1 d .
O32 O 0.7365(5) -0.0121(4) 0.5168(2) 0.0419(11) Uani 1 1 d .
C48 C 1.1218(8) 0.4033(5) 0.6482(3) 0.0359(15) Uani 1 1 d .
O41 O 1.0560(5) 0.4658(3) 0.6189(2) 0.0372(11) Uani 1 1 d .
O42 O 1.2029(7) 0.4277(4) 0.6962(3) 0.0621(16) Uani 1 1 d .
C51 C 0.9756(6) 0.1321(5) 0.2541(2) 0.0218(11) Uani 1 1 d .
C52 C 0.9870(6) 0.1272(5) 0.1955(2) 0.0238(12) Uani 1 1 d .
H52 H 0.9521 0.1768 0.1713 0.029 Uiso 1 1 calc R
C53 C 1.0506(6) 0.0484(5) 0.1720(2) 0.0234(12) Uani 1 1 d .
C54 C 1.1044(7) -0.0247(5) 0.2089(3) 0.0305(13) Uani 1 1 d .
H54 H 1.1485 -0.0763 0.1938 0.037 Uiso 1 1 calc R
C55 C 1.0927(8) -0.0214(5) 0.2675(2) 0.0318(14) Uani 1 1 d .
H55 H 1.1283 -0.0706 0.2917 0.038 Uiso 1 1 calc R
C56 C 1.0271(7) 0.0566(5) 0.2903(2) 0.0291(13) Uani 1 1 d .
H56 H 1.0176 0.0582 0.3297 0.035 Uiso 1 1 calc R
C57 C 0.9110(6) 0.2199(5) 0.2774(2) 0.0248(12) Uani 1 1 d .
O51 O 0.8436(5) 0.2716(3) 0.24465(17) 0.0298(9) Uani 1 1 d .
O52 O 0.9410(5) 0.2377(3) 0.33319(17) 0.0294(9) Uani 1 1 d .
C58 C 1.0520(6) 0.0403(5) 0.1081(3) 0.0268(13) Uani 1 1 d .
O61 O 1.0204(6) 0.1181(3) 0.07893(17) 0.0379(11) Uani 1 1 d .
O62 O 1.0762(5) -0.0456(3) 0.08726(16) 0.0295(9) Uani 1 1 d .
C61 C 0.6093(6) -0.1413(4) 0.0579(2) 0.0237(12) Uani 1 1 d .
C62 C 0.5055(6) -0.0812(4) 0.0671(2) 0.0213(11) Uani 1 1 d .
H62 H 0.5136 -0.0122 0.0508 0.026 Uiso 1 1 calc R
C63 C 0.3901(6) -0.1234(4) 0.1002(2) 0.0199(11) Uani 1 1 d .
H63 H 0.3198 -0.0836 0.1055 0.024 Uiso 1 1 calc R
C64 C 0.3793(6) -0.2252(4) 0.1255(2) 0.0213(11) Uani 1 1 d .
H64 H 0.3034 -0.2523 0.1487 0.026 Uiso 1 1 calc R
C65 C 0.4816(7) -0.2872(4) 0.1165(2) 0.0241(12) Uani 1 1 d .
C66 C 0.5941(7) -0.2457(5) 0.0818(3) 0.0266(12) Uani 1 1 d .
H66 H 0.6602 -0.2878 0.0743 0.032 Uiso 1 1 calc R
C67 C 0.7416(6) -0.0929(5) 0.0267(2) 0.0229(12) Uani 1 1 d .
O71 O 0.7664(4) 0.0072(3) 0.01391(18) 0.0279(9) Uani 1 1 d .
O72 O 0.8268(5) -0.1548(3) 0.0184(2) 0.0419(12) Uani 1 1 d .
C68 C 0.4687(7) -0.3991(5) 0.1425(3) 0.0285(13) Uani 1 1 d .
O81 O 0.5501(5) -0.4554(3) 0.1234(2) 0.0333(10) Uani 1 1 d .
O82 O 0.3821(5) -0.4279(4) 0.1803(2) 0.0390(11) Uani 1 1 d .
O1W O 0.7317(5) 0.4401(3) 0.19558(19) 0.0323(9) Uani 1 1 d .
O2W O 0.3302(5) 0.3479(3) 0.09111(18) 0.0303(9) Uani 1 1 d .
O3W O 1.2349(5) 0.6664(4) 0.5973(2) 0.0376(11) Uani 1 1 d .
O4W O 0.8963(5) 0.5476(4) 0.68952(19) 0.0387(11) Uani 1 1 d .
O5W O 0.7989(5) 0.6202(4) 0.77937(19) 0.0343(10) Uiso 1 1 d .
O6W O 1.0247(9) 0.2937(6) 0.7803(3) 0.082(2) Uiso 1 1 d .
O7W O 0.7618(10) 0.3379(7) 0.7224(4) 0.101(3) Uiso 1 1 d .
H11W H 0.7635 0.4902 0.2235 0.152 Uiso 1 1 d .
H12W H 0.7691 0.3870 0.2084 0.152 Uiso 1 1 d .
H21W H 0.2991 0.3528 0.1237 0.152 Uiso 1 1 d .
H22W H 0.2978 0.3955 0.0706 0.152 Uiso 1 1 d .
H31W H 1.2523 0.6168 0.5755 0.152 Uiso 1 1 d .
H32W H 1.3028 0.7254 0.5913 0.152 Uiso 1 1 d .
H41W H 0.8691 0.5795 0.7180 0.152 Uiso 1 1 d .
H42W H 0.8634 0.4781 0.6952 0.152 Uiso 1 1 d .

loop_
_atom_site_aniso_label
_atom_site_aniso_U_11
_atom_site_aniso_U_22
_atom_site_aniso_U_33
_atom_site_aniso_U_23
_atom_site_aniso_U_13
_atom_site_aniso_U_12
Cu1 0.0336(5) 0.0156(4) 0.0324(5) 0.0075(3) 0.0113(4) 0.0136(3)
Cu2 0.0348(5) 0.0222(4) 0.0207(4) 0.0046(3) 0.0057(3) 0.0144(3)
Cu3 0.0242(4) 0.0134(4) 0.0202(4) 0.0024(3) 0.0064(3) 0.0099(3)
Cu4 0.0401(5) 0.0198(4) 0.0298(5) 0.0017(3) 0.0103(4) 0.0125(4)
N11 0.040(3) 0.023(3) 0.025(2) 0.006(2) 0.003(2) 0.012(2)
C12 0.035(3) 0.022(3) 0.032(3) 0.001(2) 0.002(3) 0.014(3)
N13 0.036(3) 0.017(2) 0.033(3) -0.004(2) 0.010(2) 0.008(2)
C14 0.035(3) 0.021(3) 0.021(3) 0.000(2) 0.005(2) 0.007(2)
C15 0.037(3) 0.018(3) 0.030(3) 0.006(2) 0.003(2) 0.009(2)
C16 0.049(4) 0.018(3) 0.025(3) 0.000(2) 0.001(3) 0.016(3)
N16 0.069(4) 0.026(3) 0.040(3) -0.009(2) -0.022(3) 0.028(3)
N17 0.044(3) 0.016(2) 0.025(2) -0.0003(19) -0.001(2) 0.014(2)
C18 0.036(3) 0.030(3) 0.026(3) 0.002(2) 0.007(3) 0.011(3)
C19 0.034(4) 0.049(4) 0.051(4) -0.022(3) -0.007(3) 0.014(3)
N19 0.033(3) 0.030(3) 0.033(3) -0.005(2) 0.003(2) 0.010(2)
N21 0.029(3) 0.017(2) 0.029(2) 0.0046(19) 0.011(2) 0.0133(19)
C22 0.031(3) 0.017(3) 0.026(3) 0.001(2) 0.006(2) 0.013(2)
N23 0.031(3) 0.014(2) 0.026(2) 0.0022(18) 0.0048(19) 0.0109(19)
C24 0.024(3) 0.012(2) 0.020(3) 0.003(2) 0.005(2) 0.002(2)
C25 0.023(3) 0.015(3) 0.019(3) 0.000(2) 0.005(2) 0.007(2)
C26 0.025(3) 0.016(3) 0.025(3) 0.001(2) 0.005(2) 0.010(2)
N26 0.042(3) 0.019(2) 0.026(2) 0.0069(19) 0.016(2) 0.019(2)
N27 0.023(2) 0.013(2) 0.024(2) 0.0004(17) 0.0052(18) 0.0065(18)
C28 0.022(3) 0.020(3) 0.018(3) 0.003(2) 0.004(2) 0.007(2)
N29 0.020(2) 0.016(2) 0.026(2) 0.0065(18) 0.0062(18) 0.0074(18)
C29 0.033(3) 0.021(3) 0.023(3) 0.013(2) 0.009(2) 0.006(2)
C31 0.027(3) 0.016(3) 0.022(3) 0.005(2) 0.003(2) 0.009(2)
C32 0.038(3) 0.022(3) 0.020(3) 0.001(2) 0.000(2) 0.009(2)
C33 0.056(4) 0.021(3) 0.022(3) -0.004(2) 0.000(3) 0.019(3)
C34 0.038(3) 0.022(3) 0.023(3) 0.004(2) -0.002(2) 0.010(2)
C35 0.027(3) 0.022(3) 0.019(3) 0.004(2) 0.001(2) 0.009(2)
C36 0.024(3) 0.019(3) 0.026(3) 0.001(2) 0.005(2) 0.008(2)
C37 0.026(3) 0.020(3) 0.022(3) -0.001(2) 0.003(2) 0.007(2)
O11 0.043(3) 0.028(2) 0.031(2) 0.0056(17) 0.0128(19) 0.0212(19)
O12 0.035(2) 0.021(2) 0.0205(19) 0.0065(15) 0.0081(16) 0.0140(17)
C38 0.031(3) 0.023(3) 0.028(3) 0.005(2) 0.001(2) 0.009(2)
O21 0.093(4) 0.029(2) 0.023(2) 0.0080(18) 0.013(2) 0.037(3)
O22 0.061(3) 0.026(2) 0.026(2) 0.0084(17) 0.011(2) 0.024(2)
C41 0.035(3) 0.021(3) 0.018(3) 0.007(2) 0.009(2) 0.010(2)
C42 0.033(3) 0.020(3) 0.040(3) 0.012(2) 0.010(3) 0.014(2)
C43 0.039(4) 0.017(3) 0.042(4) 0.005(2) 0.008(3) 0.010(3)
C44 0.032(3) 0.029(3) 0.045(4) 0.006(3) 0.006(3) 0.008(3)
C45 0.033(3) 0.028(3) 0.032(3) 0.007(3) 0.005(3) 0.015(3)
C46 0.044(4) 0.019(3) 0.029(3) 0.005(2) 0.011(3) 0.015(3)
C47 0.038(4) 0.035(4) 0.025(3) 0.011(3) 0.010(3) 0.016(3)
O31 0.038(3) 0.035(3) 0.076(4) 0.026(3) 0.000(2) 0.011(2)
O32 0.036(3) 0.034(3) 0.058(3) -0.023(2) 0.001(2) 0.016(2)
C48 0.046(4) 0.026(3) 0.036(4) 0.003(3) 0.008(3) 0.009(3)
O41 0.052(3) 0.021(2) 0.045(3) 0.0057(19) 0.018(2) 0.015(2)
O42 0.078(4) 0.027(3) 0.073(4) -0.014(3) -0.026(3) 0.015(3)
C51 0.023(3) 0.023(3) 0.019(3) -0.003(2) 0.003(2) 0.006(2)
C52 0.030(3) 0.022(3) 0.021(3) 0.000(2) 0.003(2) 0.009(2)
C53 0.028(3) 0.029(3) 0.016(3) 0.000(2) 0.005(2) 0.012(2)
C54 0.042(4) 0.023(3) 0.031(3) -0.003(2) 0.005(3) 0.017(3)
C55 0.055(4) 0.026(3) 0.018(3) 0.005(2) 0.003(3) 0.019(3)
C56 0.037(3) 0.030(3) 0.021(3) 0.001(2) 0.002(2) 0.011(3)
C57 0.025(3) 0.023(3) 0.028(3) 0.003(2) 0.007(2) 0.008(2)
O51 0.029(2) 0.030(2) 0.032(2) -0.0021(18) 0.0002(17) 0.0118(18)
O52 0.042(2) 0.026(2) 0.024(2) -0.0012(16) 0.0071(17) 0.0135(18)
C58 0.019(3) 0.023(3) 0.040(3) -0.002(2) 0.003(2) 0.007(2)
O61 0.077(3) 0.022(2) 0.021(2) 0.0001(17) 0.002(2) 0.027(2)
O62 0.049(3) 0.026(2) 0.023(2) 0.0050(16) 0.0088(18) 0.0260(19)
C61 0.027(3) 0.015(3) 0.032(3) 0.002(2) 0.005(2) 0.008(2)
C62 0.028(3) 0.013(3) 0.025(3) 0.003(2) 0.003(2) 0.008(2)
C63 0.026(3) 0.015(3) 0.022(3) -0.005(2) 0.002(2) 0.012(2)
C64 0.019(3) 0.018(3) 0.025(3) -0.002(2) 0.005(2) 0.001(2)
C65 0.029(3) 0.015(3) 0.029(3) 0.001(2) 0.003(2) 0.007(2)
C66 0.028(3) 0.017(3) 0.036(3) -0.002(2) 0.002(2) 0.010(2)
C67 0.024(3) 0.024(3) 0.022(3) -0.004(2) 0.000(2) 0.009(2)
O71 0.026(2) 0.021(2) 0.044(2) 0.0180(18) 0.0152(18) 0.0148(17)
O72 0.031(2) 0.018(2) 0.084(4) 0.004(2) 0.031(2) 0.0094(18)
C68 0.023(3) 0.020(3) 0.042(4) 0.003(3) 0.008(3) 0.004(2)
O81 0.037(2) 0.020(2) 0.049(3) 0.0098(18) 0.009(2) 0.0158(18)
O82 0.035(2) 0.028(2) 0.061(3) 0.019(2) 0.023(2) 0.0121(19)
O1W 0.031(2) 0.025(2) 0.044(3) 0.0037(18) 0.0095(19) 0.0106(18)
O2W 0.033(2) 0.024(2) 0.036(2) 0.0093(18) 0.0064(18) 0.0123(18)
O3W 0.044(3) 0.026(2) 0.048(3) 0.0012(19) 0.021(2) 0.012(2)
O4W 0.042(3) 0.040(3) 0.035(2) 0.007(2) 0.012(2) 0.008(2)

loop_
_atom_type_symbol
_atom_type_description
_atom_type_scat_dispersion_real
_atom_type_scat_dispersion_imag
_atom_type_scat_source
C C 0.0181 0.0091 'International Tables Vol C Tables 4.2.6.8 and 6.1.1.4'
H H 0.0000 0.0000 'International Tables Vol C Tables 4.2.6.8 and 6.1.1.4'
N N 0.0311 0.0180 'International Tables Vol C Tables 4.2.6.8 and 6.1.1.4'
O O 0.0492 0.0322 'International Tables Vol C Tables 4.2.6.8 and 6.1.1.4'
Cu Cu -1.9646 0.5888 'International Tables Vol C Tables 4.2.6.8 and 6.1.1.4'

loop_
_geom_angle_atom_site_label_1
_geom_angle_atom_site_label_2
_geom_angle_atom_site_label_3
_geom_angle
_geom_angle_site_symmetry_1
_geom_angle_site_symmetry_3
O81 Cu1 O12 176.07(18) 1_565 .
O81 Cu1 O2W 90.05(18) 1_565 .
O12 Cu1 O2W 90.42(16) . .
O81 Cu1 O1W 89.27(18) 1_565 .
O12 Cu1 O1W 89.70(17) . .
O2W Cu1 O1W 171.62(17) . .
O81 Cu1 N21 89.35(17) 1_565 .
O12 Cu1 N21 94.51(15) . .
O2W Cu1 N21 94.59(17) . .
O1W Cu1 N21 93.75(17) . .
O81 Cu1 O11 121.36(16) 1_565 .
O12 Cu1 O11 54.70(13) . .
O2W Cu1 O11 96.00(15) . .
O1W Cu1 O11 77.27(15) . .
N21 Cu1 O11 147.37(13) . .
O21 Cu2 O22 165.48(17) . 2_656
O21 Cu2 O31 89.0(2) . .
O22 Cu2 O31 87.4(2) 2_656 .
O21 Cu2 O32 86.6(2) . 2_656
O22 Cu2 O32 93.3(2) 2_656 2_656
O31 Cu2 O32 165.1(2) . 2_656
O21 Cu2 N17 102.04(17) . .
O22 Cu2 N17 92.27(17) 2_656 .
O31 Cu2 N17 94.7(2) . .
O32 Cu2 N17 100.09(19) 2_656 .
O21 Cu2 Cu2 87.71(12) . 2_656
O22 Cu2 Cu2 77.95(12) 2_656 2_656
O31 Cu2 Cu2 84.33(15) . 2_656
O32 Cu2 Cu2 81.29(13) 2_656 2_656
N17 Cu2 Cu2 170.20(13) . 2_656
O72 Cu3 O61 90.4(2) 2_755 .
O72 Cu3 O62 86.7(2) 2_755 2_755
O61 Cu3 O62 167.06(15) . 2_755
O72 Cu3 O71 166.70(16) 2_755 .
O61 Cu3 O71 86.0(2) . .
O62 Cu3 O71 93.90(19) 2_755 .
O72 Cu3 N27 90.75(17) 2_755 .
O61 Cu3 N27 97.12(17) . .
O62 Cu3 N27 95.53(16) 2_755 .
O71 Cu3 N27 102.40(16) . .
O72 Cu3 Cu3 84.12(13) 2_755 2_755
O61 Cu3 Cu3 86.52(12) . 2_755
O62 Cu3 Cu3 80.64(11) 2_755 2_755
O71 Cu3 Cu3 82.87(11) . 2_755
N27 Cu3 Cu3 173.75(12) . 2_755
O41 Cu4 O52 177.61(19) . 2_766
O41 Cu4 O4W 87.4(2) . .
O52 Cu4 O4W 91.25(19) 2_766 .
O41 Cu4 O3W 87.74(18) . .
O52 Cu4 O3W 93.39(18) 2_766 .
O4W Cu4 O3W 172.17(19) . .
O41 Cu4 N11 90.12(19) . 2_666
O52 Cu4 N11 91.85(17) 2_766 2_666
O4W Cu4 N11 90.34(18) . 2_666
O3W Cu4 N11 95.80(18) . 2_666
C12 N11 C16 117.9(5) . .
N13 C12 N11 129.4(5) . .
N13 C12 H12 115.3 . .
N11 C12 H12 115.3 . .
C12 N13 C14 111.6(5) . .
N13 C14 N19 127.3(5) . .
N13 C14 C15 125.5(5) . .
N19 C14 C15 107.1(5) . .
C14 C15 N17 109.8(5) . .
C14 C15 C16 117.4(5) . .
N17 C15 C16 132.9(5) . .
N16 C16 N11 117.8(6) . .
N16 C16 C15 123.9(5) . .
N11 C16 C15 118.2(5) . .
C16 N16 H16A 120.0 . .
C16 N16 H16B 120.0 . .
H16A N16 H16B 120.0 . .
C18 N17 C15 103.8(5) . .
C18 N17 Cu2 119.3(4) . .
C15 N17 Cu2 136.7(4) . .
N17 C18 N19 113.4(5) . .
N17 C18 H18 123.3 . .
N19 C18 H18 123.3 . .
N19 C19 H19A 109.5 . .
N19 C19 H19B 109.5 . .
H19A C19 H19B 109.5 . .
N19 C19 H19C 109.5 . .
H19A C19 H19C 109.5 . .
H19B C19 H19C 109.5 . .
C14 N19 C18 105.8(5) . .
C14 N19 C19 126.6(5) . .
C18 N19 C19 127.4(6) . .
C22 N21 C26 118.7(5) . .
C22 N21 Cu1 115.8(3) . .
C26 N21 Cu1 125.2(3) . .
N23 C22 N21 129.1(5) . .
N23 C22 H22 115.4 . .
N21 C22 H22 115.4 . .
C22 N23 C24 111.4(4) . .
N23 C24 N29 128.0(5) . .
N23 C24 C25 126.3(5) . .
N29 C24 C25 105.7(4) . .
N27 C25 C24 110.2(4) . .
N27 C25 C26 132.2(5) . .
C24 C25 C26 117.6(5) . .
N26 C26 N21 119.5(5) . .
N26 C26 C25 123.6(5) . .
N21 C26 C25 116.9(5) . .
C26 N26 H26A 120.0 . .
C26 N26 H26B 120.0 . .
H26A N26 H26B 120.0 . .
C28 N27 C25 104.1(4) . .
C28 N27 Cu3 119.0(3) . .
C25 N27 Cu3 136.4(3) . .
N27 C28 N29 112.8(4) . .
N27 C28 H28 123.6 . .
N29 C28 H28 123.6 . .
C28 N29 C24 107.0(4) . .
C28 N29 C29 126.1(4) . .
C24 N29 C29 126.7(4) . .
N29 C29 H29A 109.5 . .
N29 C29 H29B 109.5 . .
H29A C29 H29B 109.5 . .
N29 C29 H29C 109.5 . .
H29A C29 H29C 109.5 . .
H29B C29 H29C 109.5 . .
C32 C31 C36 119.9(5) . .
C32 C31 C37 121.9(5) . .
C36 C31 C37 118.2(5) . .
C31 C32 C33 120.7(5) . .
C31 C32 H32 119.7 . .
C33 C32 H32 119.7 . .
C32 C33 C34 119.5(5) . .
C32 C33 H33 120.3 . .
C34 C33 H33 120.3 . .
C33 C34 C35 120.4(5) . .
C33 C34 H34 119.8 . .
C35 C34 H34 119.8 . .
C36 C35 C34 119.5(5) . .
C36 C35 C38 120.1(5) . .
C34 C35 C38 120.4(5) . .
C31 C36 C35 120.0(5) . .
C31 C36 H36 120.0 . .
C35 C36 H36 120.0 . .
O11 C37 O12 123.3(5) . .
O11 C37 C31 120.1(5) . .
O12 C37 C31 116.6(5) . .
C37 O11 Cu1 74.0(3) . .
C37 O12 Cu1 107.0(3) . .
O21 C38 O22 124.9(5) . .
O21 C38 C35 118.6(5) . .
O22 C38 C35 116.5(5) . .
C38 O21 Cu2 118.9(4) . .
C38 O22 Cu2 130.4(4) . 2_656
C42 C41 C46 119.5(6) . .
C42 C41 C47 118.9(5) . .
C46 C41 C47 121.4(5) . .
C41 C42 C43 120.2(5) . .
C41 C42 H42 119.9 . .
C43 C42 H42 119.9 . .
C44 C43 C42 119.1(6) . .
C44 C43 C48 121.9(6) . .
C42 C43 C48 119.0(5) . .
C43 C44 C45 120.4(6) . .
C43 C44 H44 119.8 . .
C45 C44 H44 119.8 . .
C46 C45 C44 120.4(5) . .
C46 C45 H45 119.8 . .
C44 C45 H45 119.8 . .
C45 C46 C41 120.3(6) . .
C45 C46 H46 119.8 . .
C41 C46 H46 119.8 . .
O31 C47 O32 125.9(6) . .
O31 C47 C41 117.2(6) . .
O32 C47 C41 116.8(5) . .
C47 O31 Cu2 121.0(4) . .
C47 O32 Cu2 124.7(4) . 2_656
O42 C48 O41 126.5(6) . .
O42 C48 C43 119.9(6) . .
O41 C48 C43 113.6(6) . .
C48 O41 Cu4 125.8(5) . .
C52 C51 C56 119.3(5) . .
C52 C51 C57 118.8(5) . .
C56 C51 C57 121.9(5) . .
C51 C52 C53 120.8(5) . .
C51 C52 H52 119.6 . .
C53 C52 H52 119.6 . .
C54 C53 C52 119.1(5) . .
C54 C53 C58 121.3(5) . .
C52 C53 C58 119.5(5) . .
C55 C54 C53 120.7(5) . .
C55 C54 H54 119.7 . .
C53 C54 H54 119.7 . .
C54 C55 C56 119.7(5) . .
C54 C55 H55 120.2 . .
C56 C55 H55 120.2 . .
C55 C56 C51 120.4(5) . .
C55 C56 H56 119.8 . .
C51 C56 H56 119.8 . .
O51 C57 O52 125.2(5) . .
O51 C57 C51 120.5(5) . .
O52 C57 C51 114.2(5) . .
C57 O52 Cu4 114.1(3) . 2_766
O62 C58 O61 125.1(6) . .
O62 C58 C53 117.7(5) . .
O61 C58 C53 117.0(5) . .
C58 O61 Cu3 119.8(4) . .
C58 O62 Cu3 126.7(4) . 2_755
C62 C61 C66 119.2(5) . .
C62 C61 C67 121.0(5) . .
C66 C61 C67 119.7(5) . .
C63 C62 C61 120.4(5) . .
C63 C62 H62 119.8 . .
C61 C62 H62 119.8 . .
C62 C63 C64 120.0(5) . .
C62 C63 H63 120.0 . .
C64 C63 H63 120.0 . .
C63 C64 C65 120.5(5) . .
C63 C64 H64 119.7 . .
C65 C64 H64 119.7 . .
C66 C65 C64 119.0(5) . .
C66 C65 C68 119.9(5) . .
C64 C65 C68 121.0(5) . .
C65 C66 C61 120.8(5) . .
C65 C66 H66 119.6 . .
C61 C66 H66 119.6 . .
O71 C67 O72 124.5(5) . .
O71 C67 C61 118.6(5) . .
O72 C67 C61 116.7(5) . .
C67 O71 Cu3 123.8(3) . .
C67 O72 Cu3 122.7(4) . 2_755
O82 C68 O81 125.9(5) . .
O82 C68 C65 119.0(5) . .
O81 C68 C65 115.1(5) . .
C68 O81 Cu1 125.6(4) . 1_545
Cu1 O1W H11W 134.4 . .
Cu1 O1W H12W 115.2 . .
H11W O1W H12W 102.3 . .
Cu1 O2W H21W 83.9 . .
Cu1 O2W H22W 120.1 . .
H21W O2W H22W 104.6 . .
Cu4 O3W H31W 114.6 . .
Cu4 O3W H32W 141.6 . .
H31W O3W H32W 103.7 . .
Cu4 O4W H41W 127.3 . .
Cu4 O4W H42W 125.5 . .
H41W O4W H42W 103.8 . .

loop_
_geom_bond_atom_site_label_1
_geom_bond_atom_site_label_2
_geom_bond_distance
_geom_bond_site_symmetry_2
Cu1 O81 1.912(4) 1_565
Cu1 O12 1.936(4) .
Cu1 O2W 2.036(4) .
Cu1 O1W 2.060(5) .
Cu1 N21 2.373(4) .
Cu1 O11 2.677(4) .
Cu2 O21 1.953(4) .
Cu2 O22 1.957(4) 2_656
Cu2 O31 1.959(5) .
Cu2 O32 1.970(5) 2_656
Cu2 N17 2.205(5) .
Cu2 Cu2 2.716(2) 2_656
Cu3 O72 1.955(4) 2_755
Cu3 O61 1.961(4) .
Cu3 O62 1.969(4) 2_755
Cu3 O71 1.974(4) .
Cu3 N27 2.156(4) .
Cu3 Cu3 2.670(1) 2_755
Cu4 O41 1.906(4) .
Cu4 O52 1.941(4) 2_766
Cu4 O4W 1.980(4) .
Cu4 O3W 2.004(4) .
Cu4 N11 2.498(5) 2_666
N11 C12 1.341(8) .
N11 C16 1.361(7) .
C12 N13 1.319(8) .
C12 H12 0.9300 .
N13 C14 1.354(7) .
C14 N19 1.365(8) .
C14 C15 1.390(8) .
C15 N17 1.391(7) .
C15 C16 1.396(9) .
C16 N16 1.337(8) .
N16 H16A 0.8600 .
N16 H16B 0.8600 .
N17 C18 1.337(8) .
C18 N19 1.370(8) .
C18 H18 0.9300 .
C19 N19 1.448(8) .
C19 H19A 0.9600 .
C19 H19B 0.9600 .
C19 H19C 0.9600 .
N21 C22 1.340(7) .
N21 C26 1.363(7) .
C22 N23 1.328(7) .
C22 H22 0.9300 .
N23 C24 1.341(7) .
C24 N29 1.373(7) .
C24 C25 1.385(7) .
C25 N27 1.384(6) .
C25 C26 1.414(7) .
C26 N26 1.318(7) .
N26 H26A 0.8600 .
N26 H26B 0.8600 .
N27 C28 1.335(7) .
C28 N29 1.348(7) .
C28 H28 0.9300 .
N29 C29 1.467(6) .
C29 H29A 0.9600 .
C29 H29B 0.9600 .
C29 H29C 0.9600 .
C31 C32 1.381(8) .
C31 C36 1.386(8) .
C31 C37 1.495(7) .
C32 C33 1.383(8) .
C32 H32 0.9300 .
C33 C34 1.385(8) .
C33 H33 0.9300 .
C34 C35 1.391(8) .
C34 H34 0.9300 .
C35 C36 1.390(8) .
C35 C38 1.481(8) .
C36 H36 0.9300 .
C37 O11 1.233(7) .
C37 O12 1.289(7) .
C38 O21 1.254(7) .
C38 O22 1.262(7) .
O22 Cu2 1.957(4) 2_656
C41 C42 1.393(8) .
C41 C46 1.398(8) .
C41 C47 1.493(9) .
C42 C43 1.401(9) .
C42 H42 0.9300 .
C43 C44 1.387(9) .
C43 C48 1.513(9) .
C44 C45 1.391(9) .
C44 H44 0.9300 .
C45 C46 1.366(9) .
C45 H45 0.9300 .
C46 H46 0.9300 .
C47 O31 1.248(7) .
C47 O32 1.254(8) .
O32 Cu2 1.970(5) 2_656
C48 O42 1.259(8) .
C48 O41 1.261(8) .
C51 C52 1.379(7) .
C51 C56 1.399(8) .
C51 C57 1.498(7) .
C52 C53 1.403(8) .
C52 H52 0.9300 .
C53 C54 1.397(8) .
C53 C58 1.487(8) .
C54 C55 1.378(8) .
C54 H54 0.9300 .
C55 C56 1.399(8) .
C55 H55 0.9300 .
C56 H56 0.9300 .
C57 O51 1.217(7) .
C57 O52 1.298(7) .
O52 Cu4 1.941(4) 2_766
C58 O62 1.254(7) .
C58 O61 1.260(7) .
O62 Cu3 1.969(4) 2_755
C61 C62 1.391(7) .
C61 C66 1.398(8) .
C61 C67 1.490(8) .
C62 C63 1.384(8) .
C62 H62 0.9300 .
C63 C64 1.386(7) .
C63 H63 0.9300 .
C64 C65 1.396(8) .
C64 H64 0.9300 .
C65 C66 1.386(8) .
C65 C68 1.504(8) .
C66 H66 0.9300 .
C67 O71 1.254(7) .
C67 O72 1.261(7) .
O72 Cu3 1.955(4) 2_755
C68 O82 1.249(7) .
C68 O81 1.263(7) .
O81 Cu1 1.912(4) 1_545
O1W H11W 0.8697 .
O1W H12W 0.8600 .
O2W H21W 0.8479 .
O2W H22W 0.8540 .
O3W H31W 0.8544 .
O3W H32W 0.8608 .
O4W H41W 0.8613 .
O4W H42W 0.8596 .

loop_
_geom_hbond_atom_site_label_D
_geom_hbond_atom_site_label_H
_geom_hbond_atom_site_label_A
_geom_hbond_distance_DH
_geom_hbond_distance_HA
_geom_hbond_distance_DA
_geom_hbond_angle_DHA
_geom_hbond_site_symmetry_A
N16 H16A O52 0.86 2.01 2.843(7) 162.3 1_455
N16 H16B O32 0.86 2.50 3.222(7) 142.2 2_656
N16 H16B O21 0.86 2.60 3.372(7) 150.3 .
N26 H26A O12 0.86 2.00 2.828(6) 159.8 .
N26 H26B O71 0.86 2.40 3.142(6) 144.6 .
N26 H26B O61 0.86 2.50 3.243(6) 145.7 .
O1W H11W O42 0.87 2.07 2.915(7) 162.3 2_766
O1W H12W O51 0.86 1.90 2.761(6) 173.6 .
O2W H21W O5W 0.85 2.57 3.417(6) 176.3 2_666
O2W H22W N23 0.85 1.96 2.810(6) 176.1 2_665
O3W H31W N13 0.85 1.95 2.799(6) 175.9 1_655
O3W H32W O21 0.86 2.53 3.388(7) 174.5 2_766
O4W H41W O5W 0.86 1.76 2.609(6) 169.8 .
O4W H42W O7W 0.86 1.91 2.749(10) 164.6 .

loop_
_cell_oxdiff_twin_id
_cell_oxdiff_twin_matrix_11
_cell_oxdiff_twin_matrix_12
_cell_oxdiff_twin_matrix_13
_cell_oxdiff_twin_matrix_21
_cell_oxdiff_twin_matrix_22
_cell_oxdiff_twin_matrix_23
_cell_oxdiff_twin_matrix_31
_cell_oxdiff_twin_matrix_32
_cell_oxdiff_twin_matrix_33
1 1.0000 0.0000 0.0000 0.0000 1.0000 0.0000 0.0000 0.0000 1.0000
2 1.0035 0.0019 0.0162 -0.0005 0.9996 0.0001 -0.1129 -0.0205 0.9941
